data_1569253
loop_
_publ_author_name
'Jin, Li'
'Zhang, Guoqiang'
'Yang, Xiaoqin'
'Song, Jinyi'
'Wang, Jin'
'Liao, Qian'

_publ_section_title
;
 A synthetic cycle for iminophosphorane synthesis involving direct
 intermolecular N&#xe001;P bond formation on N<sub>2</sub>-derived
 molybdenum nitride.
;
_journal_issue 51
_journal_name_full 'Chemical communications (Cambridge, England)'
_journal_page_first 7955
_journal_page_last 7958
_journal_paper_doi 10.1039/d3cc01925j
_journal_volume 59
_journal_year 2023
_chemical_formula_moiety C21H33IMoN2O3P2
_chemical_formula_sum 'C21 H33 I Mo N2 O3 P2'
_chemical_formula_weight 646.27
_chemical_properties_physical Air-sensitive,Oxygen-sensitive
_space_group_crystal_system orthorhombic
_space_group_IT_number 43
_space_group_name_Hall 'F 2 -2d'
_space_group_name_H-M_alt 'F d d 2'
_atom_sites_solution_hydrogens geom
_audit_creation_method SHELXL-2014/7
_audit_update_record
;
2023-04-11 deposited with the CCDC.	2023-05-30 downloaded from the CCDC.
;
_cell_angle_alpha 90
_cell_angle_beta 90
_cell_angle_gamma 90
_cell_formula_units_Z 8
_cell_length_a 25.9591(3)
_cell_length_b 13.17384(15)
_cell_length_c 14.86566(17)
_cell_measurement_reflns_used 11349
_cell_measurement_temperature 170(2)
_cell_measurement_theta_max 75.1090
_cell_measurement_theta_min 4.7530
_cell_volume 5083.77(10)
_computing_cell_refinement 'Bruker SAINT'
_computing_data_collection 'Bruker APEX2'
_computing_data_reduction 'Bruker SAINT'
_computing_molecular_graphics 'Bruker SHELXTL'
_computing_publication_material 'Bruker SHELXTL'
_computing_structure_refinement 'SHELXL-2014/7 (Sheldrick, 2014)'
_computing_structure_solution 'SHELXS-97 (Sheldrick 2008)'
_diffrn_ambient_temperature 170(2)
_diffrn_measured_fraction_theta_full 0.998
_diffrn_measured_fraction_theta_max 0.993
_diffrn_measurement_device_type 'Bruker APEX-II CCD'
_diffrn_measurement_method '\f and \w scans'
_diffrn_radiation_type CuK\a
_diffrn_radiation_wavelength 1.54178
_diffrn_reflns_av_R_equivalents 0.0606
_diffrn_reflns_av_unetI/netI 0.0325
_diffrn_reflns_Laue_measured_fraction_full 0.998
_diffrn_reflns_Laue_measured_fraction_max 0.993
_diffrn_reflns_limit_h_max 25
_diffrn_reflns_limit_h_min -32
_diffrn_reflns_limit_k_max 16
_diffrn_reflns_limit_k_min -16
_diffrn_reflns_limit_l_max 18
_diffrn_reflns_limit_l_min -18
_diffrn_reflns_number 14290
_diffrn_reflns_point_group_measured_fraction_full 0.990
_diffrn_reflns_point_group_measured_fraction_max 0.972
_diffrn_reflns_theta_full 67.679
_diffrn_reflns_theta_max 75.437
_diffrn_reflns_theta_min 4.798
_exptl_absorpt_coefficient_mu 15.143
_exptl_absorpt_correction_T_max 1.000
_exptl_absorpt_correction_T_min 0.46836
_exptl_absorpt_correction_type multi-scan
_exptl_absorpt_process_details
;
CrysAlisPro 1.171.41.121a (Rigaku Oxford Diffraction, 2021)
Empirical absorption correction using spherical harmonics,
implemented in SCALE3 ABSPACK scaling algorithm.
;
_exptl_crystal_colour red
_exptl_crystal_density_diffrn 1.689
_exptl_crystal_description block
_exptl_crystal_F_000 2576
_exptl_crystal_recrystallization_method 'Re-crystallisation from solvent: dichloromethane, hexane'
_exptl_crystal_size_max 0.150
_exptl_crystal_size_mid 0.120
_exptl_crystal_size_min 0.100
_refine_diff_density_max 0.966
_refine_diff_density_min -0.743
_refine_diff_density_rms 0.101
_refine_ls_abs_structure_details
; 
 Flack x determined using 1130 quotients [(I+)-(I-)]/[(I+)+(I-)] 
 (Parsons, Flack and Wagner, Acta Cryst. B69 (2013) 249-259). 
;
_refine_ls_abs_structure_Flack -0.018(10)
_refine_ls_extinction_method none
_refine_ls_goodness_of_fit_ref 1.087
_refine_ls_hydrogen_treatment constr
_refine_ls_matrix_type full
_refine_ls_number_parameters 151
_refine_ls_number_reflns 2568
_refine_ls_number_restraints 1
_refine_ls_restrained_S_all 1.086
_refine_ls_R_factor_all 0.0378
_refine_ls_R_factor_gt 0.0374
_refine_ls_shift/su_max 0.000
_refine_ls_shift/su_mean 0.000
_refine_ls_structure_factor_coef Fsqd
_refine_ls_weighting_details 'w=1/[\s^2^(Fo^2^)+(0.0694P)^2^+9.7299P] where P=(Fo^2^+2Fc^2^)/3'
_refine_ls_weighting_scheme calc
_refine_ls_wR_factor_gt 0.1007
_refine_ls_wR_factor_ref 0.1010
_reflns_Friedel_coverage 0.881
_reflns_Friedel_fraction_full 0.982
_reflns_Friedel_fraction_max 0.949
_reflns_number_gt 2523
_reflns_number_total 2568
_reflns_threshold_expression 'I > 2\s(I)'
_cod_data_source_file d3cc01925j2.cif
_cod_data_source_block MoCO3
_cod_depositor_comments 'Adding full bibliography for 1569251--1569256.cif.'
_cod_database_code 1569253
_shelx_shelxl_version_number 2014/7
_shelx_space_group_comment
; 
The symmetry employed for this shelxl refinement is uniquely defined 
by the following loop, which should always be used as a source of 
symmetry information in preference to the above space-group names. 
They are only intended as comments. 
;

loop_
_space_group_symop_operation_xyz
'x, y, z'
'-x, -y, z'
'x+1/4, -y+1/4, z+1/4'
'-x+1/4, y+1/4, z+1/4'
'x, y+1/2, z+1/2'
'-x, -y+1/2, z+1/2'
'x+1/4, -y+3/4, z+3/4'
'-x+1/4, y+3/4, z+3/4'
'x+1/2, y, z+1/2'
'-x+1/2, -y, z+1/2'
'x+3/4, -y+1/4, z+3/4'
'-x+3/4, y+1/4, z+3/4'
'x+1/2, y+1/2, z'
'-x+1/2, -y+1/2, z'
'x+3/4, -y+3/4, z+1/4'
'-x+3/4, y+3/4, z+1/4'

loop_
_atom_site_label
_atom_site_type_symbol
_atom_site_fract_x
_atom_site_fract_y
_atom_site_fract_z
_atom_site_U_iso_or_equiv
_atom_site_adp_type
_atom_site_occupancy
_atom_site_site_symmetry_order
_atom_site_calc_flag
_atom_site_refinement_flags_posn
_atom_site_refinement_flags_adp
_atom_site_refinement_flags_occupancy
_atom_site_disorder_assembly
_atom_site_disorder_group
P1 P 0.24446(6) 0.07012(12) 0.96268(11) 0.0278(3) Uani 1 1 d . . . . .
C11 C 0.1720(2) 0.2471(4) 1.0121(5) 0.0353(13) Uani 1 1 d . . . . .
O1 O 0.12825(18) 0.2463(3) 1.0042(5) 0.0520(15) Uani 1 1 d . . . . .
C2 C 0.2299(2) 0.1700(4) 0.8165(4) 0.0276(11) Uani 1 1 d . . . . .
C1 C 0.2500 0.2500 0.8670(6) 0.0289(17) Uani 1 2 d S T P A .
N1 N 0.2124(2) 0.0837(4) 0.8649(3) 0.0318(11) Uani 1 1 d . . . . .
H1A H 0.1879 0.0426 0.8462 0.038 Uiso 1 1 calc R U . . .
C5 C 0.2073(3) -0.0308(5) 1.0209(5) 0.0357(12) Uani 1 1 d . . . . .
H5A H 0.2290 -0.0557 1.0720 0.043 Uiso 1 1 calc R U . . .
C7 C 0.1568(4) 0.0096(5) 1.0615(8) 0.062(3) Uani 1 1 d . . . . .
H7A H 0.1643 0.0679 1.1003 0.093 Uiso 1 1 calc R U . . .
H7B H 0.1336 0.0306 1.0130 0.093 Uiso 1 1 calc R U . . .
H7C H 0.1404 -0.0440 1.0972 0.093 Uiso 1 1 calc R U . . .
C6 C 0.1962(4) -0.1219(5) 0.9603(5) 0.0536(19) Uani 1 1 d . . . . .
H6A H 0.2285 -0.1471 0.9347 0.080 Uiso 1 1 calc R U . . .
H6B H 0.1798 -0.1757 0.9957 0.080 Uiso 1 1 calc R U . . .
H6C H 0.1730 -0.1011 0.9116 0.080 Uiso 1 1 calc R U . . .
C10 C 0.3382(3) -0.0203(7) 1.0148(6) 0.0540(19) Uani 1 1 d . . . . .
H10A H 0.3164 -0.0489 1.0623 0.081 Uiso 1 1 calc R U . . .
H10B H 0.3648 -0.0697 0.9983 0.081 Uiso 1 1 calc R U . . .
H10C H 0.3545 0.0420 1.0366 0.081 Uiso 1 1 calc R U . . .
C8 C 0.3050(4) 0.0040(6) 0.9321(7) 0.059(2) Uani 1 1 d . . . . .
H8A H 0.2935 -0.0638 0.9094 0.071 Uiso 1 1 calc R U . . .
C9 C 0.3342(4) 0.0462(8) 0.8594(7) 0.068(2) Uani 1 1 d . . . . .
H9A H 0.3113 0.0602 0.8086 0.102 Uiso 1 1 calc R U . . .
H9B H 0.3505 0.1095 0.8791 0.102 Uiso 1 1 calc R U . . .
H9C H 0.3608 -0.0022 0.8408 0.102 Uiso 1 1 calc R U . . .
C4 C 0.2500 0.2500 0.6765(7) 0.045(3) Uani 1 2 d S T P . .
H4A H 0.2500 0.2500 0.6126 0.054 Uiso 1 2 calc R U P . .
C3 C 0.2286(3) 0.1694(5) 0.7222(4) 0.0361(13) Uani 1 1 d . . . . .
H3A H 0.2132 0.1146 0.6904 0.043 Uiso 1 1 calc R U . . .
I1 I 0.24251(5) 0.35117(9) 1.18940(6) 0.0474(3) Uani 0.5 1 d . . P A -1
O2 O 0.2757(5) 0.0926(10) 1.1840(7) 0.052(3) Uani 0.5 1 d . . P A -1
C12 C 0.2649(5) 0.1471(9) 1.1270(9) 0.030(2) Uani 0.5 1 d . . P A -1
Mo1 Mo 0.2500 0.2500 1.01981(3) 0.0287(2) Uani 1 2 d S T P . .

loop_
_atom_site_aniso_label
_atom_site_aniso_U_11
_atom_site_aniso_U_22
_atom_site_aniso_U_33
_atom_site_aniso_U_23
_atom_site_aniso_U_13
_atom_site_aniso_U_12
P1 0.0282(7) 0.0315(6) 0.0239(9) 0.0021(6) 0.0032(5) -0.0014(5)
C11 0.039(3) 0.033(3) 0.034(3) -0.004(2) 0.013(3) 0.000(2)
O1 0.025(2) 0.051(3) 0.080(5) -0.001(2) 0.011(3) -0.0026(17)
C2 0.032(3) 0.028(3) 0.022(3) -0.003(2) 0.002(2) 0.004(2)
C1 0.022(4) 0.042(4) 0.022(4) 0.000 0.000 0.001(3)
N1 0.038(3) 0.033(2) 0.024(3) 0.0001(18) -0.001(2) -0.0060(19)
C5 0.043(3) 0.027(2) 0.037(3) 0.005(2) 0.005(3) -0.001(3)
C7 0.052(5) 0.043(4) 0.091(7) 0.009(4) 0.033(5) -0.010(3)
C6 0.078(5) 0.038(3) 0.045(4) 0.003(3) 0.001(4) -0.017(3)
C10 0.046(4) 0.060(4) 0.055(5) 0.015(4) 0.009(4) 0.017(3)
C8 0.049(5) 0.084(6) 0.044(5) -0.002(4) 0.012(4) 0.023(3)
C9 0.061(5) 0.070(5) 0.073(6) 0.001(4) 0.014(5) 0.003(5)
C4 0.069(7) 0.046(5) 0.020(5) 0.000 0.000 0.012(4)
C3 0.052(4) 0.032(3) 0.024(3) -0.004(2) -0.002(3) 0.002(3)
I1 0.0765(7) 0.0433(5) 0.0223(6) -0.0085(4) 0.0008(5) 0.0062(4)
O2 0.074(8) 0.056(6) 0.026(5) 0.004(5) 0.000(5) 0.014(6)
C12 0.043(6) 0.028(5) 0.019(6) 0.007(5) 0.006(5) 0.000(5)
Mo1 0.0320(3) 0.0372(3) 0.0170(3) 0.000 0.000 -0.0096(3)

loop_
_atom_type_symbol
_atom_type_description
_atom_type_scat_dispersion_real
_atom_type_scat_dispersion_imag
_atom_type_scat_source
C C 0.0181 0.0091 'International Tables Vol C Tables 4.2.6.8 and 6.1.1.4'
H H 0.0000 0.0000 'International Tables Vol C Tables 4.2.6.8 and 6.1.1.4'
N N 0.0311 0.0180 'International Tables Vol C Tables 4.2.6.8 and 6.1.1.4'
O O 0.0492 0.0322 'International Tables Vol C Tables 4.2.6.8 and 6.1.1.4'
P P 0.2955 0.4335 'International Tables Vol C Tables 4.2.6.8 and 6.1.1.4'
Mo Mo -0.0483 2.7339 'International Tables Vol C Tables 4.2.6.8 and 6.1.1.4'
I I -0.3257 6.8362 'International Tables Vol C Tables 4.2.6.8 and 6.1.1.4'

loop_
_geom_angle_atom_site_label_1
_geom_angle_atom_site_label_2
_geom_angle_atom_site_label_3
_geom_angle
_geom_angle_site_symmetry_1
_geom_angle_site_symmetry_3
_geom_angle_publ_flag
N1 P1 C8 104.9(4) . . ?
N1 P1 C5 102.8(3) . . ?
C8 P1 C5 102.6(4) . . ?
N1 P1 Mo1 102.65(18) . . ?
C8 P1 Mo1 118.4(3) . . ?
C5 P1 Mo1 123.0(2) . . ?
O1 C11 Mo1 177.3(7) . . ?
C1 C2 C3 123.5(6) . . ?
C1 C2 N1 116.9(6) . . ?
C3 C2 N1 119.6(5) . . ?
C2 C1 C2 114.9(8) 14 . ?
C2 C1 Mo1 122.6(4) 14 . ?
C2 C1 Mo1 122.6(4) . . ?
C2 N1 P1 111.3(4) . . ?
C2 N1 H1A 124.3 . . ?
P1 N1 H1A 124.3 . . ?
C6 C5 C7 110.1(7) . . ?
C6 C5 P1 112.6(5) . . ?
C7 C5 P1 112.2(4) . . ?
C6 C5 H5A 107.2 . . ?
C7 C5 H5A 107.2 . . ?
P1 C5 H5A 107.2 . . ?
C5 C7 H7A 109.5 . . ?
C5 C7 H7B 109.5 . . ?
H7A C7 H7B 109.5 . . ?
C5 C7 H7C 109.5 . . ?
H7A C7 H7C 109.5 . . ?
H7B C7 H7C 109.5 . . ?
C5 C6 H6A 109.5 . . ?
C5 C6 H6B 109.5 . . ?
H6A C6 H6B 109.5 . . ?
C5 C6 H6C 109.5 . . ?
H6A C6 H6C 109.5 . . ?
H6B C6 H6C 109.5 . . ?
C8 C10 H10A 109.5 . . ?
C8 C10 H10B 109.5 . . ?
H10A C10 H10B 109.5 . . ?
C8 C10 H10C 109.5 . . ?
H10A C10 H10C 109.5 . . ?
H10B C10 H10C 109.5 . . ?
C9 C8 C10 112.8(8) . . ?
C9 C8 P1 116.8(7) . . ?
C10 C8 P1 112.2(6) . . ?
C9 C8 H8A 104.5 . . ?
C10 C8 H8A 104.5 . . ?
P1 C8 H8A 104.5 . . ?
C8 C9 H9A 109.5 . . ?
C8 C9 H9B 109.5 . . ?
H9A C9 H9B 109.5 . . ?
C8 C9 H9C 109.5 . . ?
H9A C9 H9C 109.5 . . ?
H9B C9 H9C 109.5 . . ?
C3 C4 C3 121.0(9) . 14 ?
C3 C4 H4A 119.5 . . ?
C3 C4 H4A 119.5 14 . ?
C4 C3 C2 118.5(7) . . ?
C4 C3 H3A 120.7 . . ?
C2 C3 H3A 120.7 . . ?
O2 C12 Mo1 176.4(12) . . ?
C11 Mo1 C11 173.5(4) . 14 ?
C11 Mo1 C12 102.2(4) . . ?
C11 Mo1 C12 82.7(4) 14 . ?
C11 Mo1 C1 86.8(2) . . ?
C11 Mo1 C1 86.8(2) 14 . ?
C12 Mo1 C1 138.5(3) . . ?
C11 Mo1 P1 84.61(16) . . ?
C11 Mo1 P1 93.19(17) 14 . ?
C12 Mo1 P1 70.4(3) . . ?
C1 Mo1 P1 70.32(4) . . ?
C11 Mo1 P1 93.19(17) . 14 ?
C11 Mo1 P1 84.62(16) 14 14 ?
C12 Mo1 P1 147.2(3) . 14 ?
C1 Mo1 P1 70.32(4) . 14 ?
P1 Mo1 P1 140.63(7) . 14 ?
C11 Mo1 I1 89.5(2) . . ?
C11 Mo1 I1 96.3(2) 14 . ?
C12 Mo1 I1 69.4(3) . . ?
C1 Mo1 I1 151.89(2) . . ?
P1 Mo1 I1 137.01(4) . . ?
P1 Mo1 I1 82.11(4) 14 . ?

loop_
_geom_bond_atom_site_label_1
_geom_bond_atom_site_label_2
_geom_bond_distance
_geom_bond_site_symmetry_2
_geom_bond_publ_flag
P1 N1 1.685(5) . ?
P1 C8 1.853(8) . ?
P1 C5 1.858(6) . ?
P1 Mo1 2.5215(16) . ?
C11 O1 1.143(9) . ?
C11 Mo1 2.027(7) . ?
C2 C1 1.395(7) . ?
C2 C3 1.403(8) . ?
C2 N1 1.420(7) . ?
C1 C2 1.395(7) 14 ?
C1 Mo1 2.271(9) . ?
N1 H1A 0.8800 . ?
C5 C6 1.528(9) . ?
C5 C7 1.536(10) . ?
C5 H5A 1.0000 . ?
C7 H7A 0.9800 . ?
C7 H7B 0.9800 . ?
C7 H7C 0.9800 . ?
C6 H6A 0.9800 . ?
C6 H6B 0.9800 . ?
C6 H6C 0.9800 . ?
C10 C8 1.535(13) . ?
C10 H10A 0.9800 . ?
C10 H10B 0.9800 . ?
C10 H10C 0.9800 . ?
C8 C9 1.432(13) . ?
C8 H8A 1.0000 . ?
C9 H9A 0.9800 . ?
C9 H9B 0.9800 . ?
C9 H9C 0.9800 . ?
C4 C3 1.378(8) . ?
C4 C3 1.378(8) 14 ?
C4 H4A 0.9500 . ?
C3 H3A 0.9500 . ?
I1 Mo1 2.8583(10) . ?
O2 C12 1.145(17) . ?
C12 Mo1 2.128(12) . ?
Mo1 C11 2.028(7) 14 ?
Mo1 P1 2.5215(16) 14 ?

loop_
_geom_torsion_atom_site_label_1
_geom_torsion_atom_site_label_2
_geom_torsion_atom_site_label_3
_geom_torsion_atom_site_label_4
_geom_torsion
_geom_torsion_site_symmetry_1
_geom_torsion_site_symmetry_2
_geom_torsion_site_symmetry_3
_geom_torsion_site_symmetry_4
_geom_torsion_publ_flag
C3 C2 C1 C2 -1.4(5) . . . 14 ?
N1 C2 C1 C2 175.7(6) . . . 14 ?
C3 C2 C1 Mo1 178.6(5) . . . . ?
N1 C2 C1 Mo1 -4.3(6) . . . . ?
C1 C2 N1 P1 -28.1(6) . . . . ?
C3 C2 N1 P1 149.1(5) . . . . ?
C8 P1 N1 C2 -82.8(5) . . . . ?
C5 P1 N1 C2 170.2(4) . . . . ?
Mo1 P1 N1 C2 41.6(4) . . . . ?
N1 P1 C5 C6 47.8(6) . . . . ?
C8 P1 C5 C6 -60.9(6) . . . . ?
Mo1 P1 C5 C6 162.4(5) . . . . ?
N1 P1 C5 C7 -77.0(7) . . . . ?
C8 P1 C5 C7 174.2(7) . . . . ?
Mo1 P1 C5 C7 37.5(7) . . . . ?
N1 P1 C8 C9 50.7(9) . . . . ?
C5 P1 C8 C9 157.8(8) . . . . ?
Mo1 P1 C8 C9 -63.0(9) . . . . ?
N1 P1 C8 C10 -176.8(6) . . . . ?
C5 P1 C8 C10 -69.7(7) . . . . ?
Mo1 P1 C8 C10 69.5(7) . . . . ?
C3 C4 C3 C2 -1.3(5) 14 . . . ?
C1 C2 C3 C4 2.7(10) . . . . ?
N1 C2 C3 C4 -174.3(5) . . . . ?
